data_2012512
loop_
_publ_author_name
'Konya, Den\'es'
'Philouze, Christian'
'Gimbert, Yves'
'Greene, Andrew E.'

_publ_section_title
;New electron-deficient chiral phosphines:
 (4<i>R</i>,5<i>R</i>)-1,3-bis(trifluoromethanesulfonyl)perhydro-1,3,2-benzodiazaphosphol-2-yl]
 substituted amines
;
_journal_issue 2
_journal_name_full 'Acta Crystallographica Section C'
_journal_page_first o108
_journal_page_last o111
_journal_paper_doi 10.1107/S0108270101018200
_journal_volume 58
_journal_year 2002
_chemical_formula_moiety 'C17 H23 F12 N5 O8 P2 S4 , 0.98(C H Cl3)'
_chemical_formula_structural 'C17 H23 F12 N5 O8 P2 S4 , 0.98(C H Cl3)'
_chemical_formula_sum 'C17.98 H23.98 Cl2.95 F12 N5 O8 P2 S4'
_chemical_formula_weight 960.65
_chemical_name_systematic
;
bis[(4R,5R)-1,3-bis(trifluoromethanesulfonyl)perhydro-1,3,2-
benzodiazaphosphol-2-yl]methylamine chloroform solvate
;
_space_group_IT_number 4
_symmetry_cell_setting monoclinic
_symmetry_space_group_name_Hall 'P 2yb'
_symmetry_space_group_name_H-M 'P 1 21 1'
_cell_angle_alpha 90
_cell_angle_beta 90.21(3)
_cell_angle_gamma 90
_cell_formula_units_Z 2
_cell_length_a 8.812(4)
_cell_length_b 13.897(3)
_cell_length_c 14.728(6)
_cell_measurement_reflns_used 25
_cell_measurement_temperature 293
_cell_measurement_theta_max 11.6
_cell_measurement_theta_min 10.0
_cell_volume 1803.6(12)
_computing_cell_refinement 'CAD-4 Software'
_computing_data_collection 'CAD-4 Software (Enraf-Nonius, 1989)'
_computing_data_reduction 'TEXSAN (Molecular Structure Corporation, 1992-1997)'
_computing_molecular_graphics 'ORTEPII (Johnson, 1976)'
_computing_publication_material TEXSAN
_computing_structure_refinement TEXSAN
_computing_structure_solution 'SIR92 (Altomare et al., 1993)'
_diffrn_ambient_temperature 293
_diffrn_measured_fraction_theta_full .99
_diffrn_measured_fraction_theta_max .94
_diffrn_measurement_device_type 'Enraf-Nonius CAD-4'
_diffrn_measurement_method \w/2\q
_diffrn_radiation_monochromator graphite
_diffrn_radiation_source 'X-ray tube'
_diffrn_radiation_type 'Mo K\a'
_diffrn_radiation_wavelength .71073
_diffrn_reflns_av_R_equivalents .031
_diffrn_reflns_av_sigmaI/netI .040
_diffrn_reflns_limit_h_max 12
_diffrn_reflns_limit_h_min -12
_diffrn_reflns_limit_k_max 20
_diffrn_reflns_limit_k_min 0
_diffrn_reflns_limit_l_max 20
_diffrn_reflns_limit_l_min 0
_diffrn_reflns_number 5666
_diffrn_reflns_reduction_process 'Lp corrections applied'
_diffrn_reflns_theta_full 29.96
_diffrn_reflns_theta_max 30.86
_diffrn_reflns_theta_min 2.02
_diffrn_standards_decay_% 6.99
_diffrn_standards_interval_count 120
_diffrn_standards_number 2
_exptl_absorpt_coefficient_mu .681
_exptl_absorpt_correction_type none
_exptl_crystal_colour colourless
_exptl_crystal_density_diffrn 1.767
_exptl_crystal_density_meas ?
_exptl_crystal_description 'monoclinic prism'
_exptl_crystal_F_000 954.06
_exptl_crystal_size_max .22
_exptl_crystal_size_mid .20
_exptl_crystal_size_min .15
_refine_diff_density_max .46
_refine_diff_density_min -.61
_refine_ls_extinction_method none
_refine_ls_goodness_of_fit_all 1.878
_refine_ls_goodness_of_fit_ref 1.878
_refine_ls_hydrogen_treatment noref
_refine_ls_matrix_type full
_refine_ls_number_constraints 0
_refine_ls_number_parameters 486
_refine_ls_number_reflns 4855
_refine_ls_number_restraints 0
_refine_ls_R_factor_all .086
_refine_ls_R_factor_gt .086
_refine_ls_shift/su_max .007
_refine_ls_shift/su_mean .001
_refine_ls_structure_factor_coef F
_refine_ls_weighting_details 'w = 1/[\s^2^(Fo) + 0.00013|Fo|^2^]'
_refine_ls_weighting_scheme sigma
_refine_ls_wR_factor_all .051
_refine_ls_wR_factor_ref .051
_reflns_number_gt 4855
_reflns_number_total 5519
_reflns_threshold_expression I>0
_cod_data_source_file na1537.cif
_cod_data_source_block IV
_cod_depositor_comments
;
The following automatic conversions were performed:

'_exptl_crystal_density_meas' value 'not measured' was changed to '?'
- the value is perceived as not measured.

Automatic conversion script
Id: cif_fix_values 3008 2015-01-20 13:52:24Z robertas 
;
_cod_original_cell_volume 1803.0(10)
_cod_original_sg_symbol_H-M 'P 21'
_cod_database_code 2012512
_cod_database_fobs_code 2012512

loop_
_symmetry_equiv_pos_as_xyz
'  +x,  +y,  +z'
'  -x,1/2+y,  -z'

loop_
_atom_site_label
_atom_site_fract_x
_atom_site_fract_y
_atom_site_fract_z
_atom_site_U_iso_or_equiv
_atom_site_adp_type
_atom_site_calc_flag
_atom_site_calc_attached_atom
_atom_site_refinement_flags
_atom_site_occupancy
Cl50 .2039(3) .2634(3) .16740(10) .1483(8) Uani d ? . .908
Cl51 .3289(8) .3505(5) .3153(4) .161(2) Uani d ? . .387
Cl52 .0720(3) .2825(3) .3473(2) .1880(10) Uani d ? . .844
Cl53 .3574(7) .2083(7) .3307(4) .191(3) Uani d ? . .378
Cl54 .3230(9) .1652(4) .3031(5) .156(2) Uani d ? . .431
S13 .68930(10) .4471 .89379(8) .0458(3) Uani d ? . 1.000
S14 .67840(10) .06162(7) .90237(8) .0472(3) Uani d ? . 1.000
S37 .31340(10) .45383(8) .68345(8) .0470(3) Uani d ? . 1.000
S38 .31200(10) .07042(8) .68187(8) .0447(3) Uani d ? . 1.000
P2 .59560(9) .25370(10) .85283(5) .0365(2) Uani d ? . 1.000
P27 .30204(8) .26140(10) .75138(5) .0351(2) Uani d ? . 1.000
F19 .9742(4) .4147(3) .9363(3) .1160(10) Uani d ? . 1.000
F20 .9415(4) .5221(3) .8400(3) .126(2) Uani d ? . 1.000
F21 .9170(4) .3732(3) .8046(3) .0950(10) Uani d ? . 1.000
F22 .9652(4) .0878(4) .9360(3) .129(2) Uani d ? . 1.000
F23 .8970(4) .1358(3) .8106(3) .147(2) Uani d ? . 1.000
F24 .9197(4) -.0113(3) .8322(3) .1160(10) Uani d ? . 1.000
F43 .0802(4) .5269(3) .6043(3) .1150(10) Uani d ? . 1.000
F44 .0758(4) .3751(3) .6114(3) .1050(10) Uani d ? . 1.000
F45 .2175(5) .4408(3) .5178(2) .1130(10) Uani d ? . 1.000
F46 .0683(4) .1542(3) .6164(3) .1040(10) Uani d ? . 1.000
F47 .2051(4) .0826(3) .5168(2) .1010(10) Uani d ? . 1.000
F48 .0675(4) .0029(3) .6055(3) .1060(10) Uani d ? . 1.000
O15 .6774(4) .5183(2) .9628(2) .0620(10) Uani d ? . 1.000
O16 .6180(4) .4567(2) .8080(2) .0660(10) Uani d ? . 1.000
O17 .6796(4) -.0057(2) .9730(2) .0660(10) Uani d ? . 1.000
O18 .5975(4) .0460(2) .8218(2) .0710(10) Uani d ? . 1.000
O39 .2368(4) .4646(2) .7668(2) .0580(9) Uani d ? . 1.000
O40 .4152(4) .5242(2) .6494(2) .0586(9) Uani d ? . 1.000
O41 .2405(4) .0602(2) .7674(2) .0560(9) Uani d ? . 1.000
O42 .4068(4) -.0002(2) .6451(2) .0620(10) Uani d ? . 1.000
N1 .6486(4) .3429(2) .9305(2) .0470(10) Uani d ? . 1.000
N3 .6352(4) .1692(2) .9385(2) .0355(8) Uani d ? . 1.000
N10 .4050(3) .2558(3) .84900(10) .0348(6) Uani d ? . 1.000
N26 .3882(4) .3479(2) .6824(2) .0393(9) Uani d ? . 1.000
N28 .3887(4) .1749(2) .6810(2) .0399(9) Uani d ? . 1.000
C4 .7007(5) .2083(3) 1.0235(3) .0440(10) Uani d ? . 1.000
C5 .6446(5) .3113(3) 1.0299(3) .0390(10) Uani d ? . 1.000
C6 .7332(6) .3646(3) 1.0995(3) .0630(10) Uani d ? . 1.000
C7 .7094(9) .3166(4) 1.1909(4) .084(2) Uani d ? . 1.000
C8 .7287(8) .2097(4) 1.1904(4) .081(2) Uani d ? . 1.000
C9 .6571(7) .1555(3) 1.1118(3) .0680(10) Uani d ? . 1.000
C11 .8937(6) .4378(4) .8648(4) .074(2) Uani d ? . 1.000
C12 .8778(6) .0704(3) .8673(4) .0590(10) Uani d ? . 1.000
C25 .3078(4) .2537(5) .9312(2) .0491(9) Uani d ? . 1.000
C29 .4747(5) .2130(3) .6014(3) .0440(10) Uani d ? . 1.000
C30 .5200(4) .3134(3) .6302(3) .0400(10) Uani d ? . 1.000
C31 .5769(6) .3702(3) .5492(3) .0570(10) Uani d ? . 1.000
C32 .7148(6) .3170(4) .5147(3) .069(2) Uani d ? . 1.000
C33 .6876(7) .2118(4) .4906(4) .079(2) Uani d ? . 1.000
C34 .6146(6) .1584(4) .5716(3) .0680(10) Uani d ? . 1.000
C35 .1624(6) .4472(4) .6015(4) .067(2) Uani d ? . 1.000
C36 .1522(6) .0782(4) .5997(4) .075(2) Uani d ? . 1.000
C49 .2220(10) .2560(10) .2864(6) .272(5) Uani d ? . .983
H1 .8081 .2089 1.0183 .053 Uiso c ? . 1.000
H2 .5416 .3098 1.0487 .046 Uiso c ? . 1.000
H3 .6995 .4294 1.1021 .075 Uiso c ? . 1.000
H4 .8379 .3632 1.0843 .075 Uiso c ? . 1.000
H5 .7805 .3430 1.2327 .101 Uiso c ? . 1.000
H6 .6094 .3307 1.2106 .101 Uiso c ? . 1.000
H7 .8345 .1965 1.1898 .098 Uiso c ? . 1.000
H8 .6858 .1854 1.2449 .098 Uiso c ? . 1.000
H9 .6941 .0913 1.1103 .082 Uiso c ? . 1.000
H10 .5498 .1547 1.1182 .082 Uiso c ? . 1.000
H11 .3352 .2002 .9679 .059 Uiso c ? . 1.000
H12 .2044 .2480 .9135 .059 Uiso c ? . 1.000
H13 .3216 .3114 .9647 .059 Uiso c ? . 1.000
H14 .4072 .2178 .5512 .053 Uiso c ? . 1.000
H15 .6025 .3072 .6716 .047 Uiso c ? . 1.000
H16 .6038 .4336 .5671 .068 Uiso c ? . 1.000
H17 .5009 .3731 .5033 .068 Uiso c ? . 1.000
H18 .7910 .3195 .5604 .083 Uiso c ? . 1.000
H19 .7499 .3491 .4618 .083 Uiso c ? . 1.000
H20 .6216 .2083 .4396 .095 Uiso c ? . 1.000
H21 .7817 .1823 .4762 .095 Uiso c ? . 1.000
H22 .6850 .1550 .6205 .081 Uiso c ? . 1.000
H23 .5868 .0952 .5536 .081 Uiso c ? . 1.000

loop_
_atom_site_aniso_label
_atom_site_aniso_U_11
_atom_site_aniso_U_22
_atom_site_aniso_U_33
_atom_site_aniso_U_12
_atom_site_aniso_U_13
_atom_site_aniso_U_23
Cl50 .183(2) .175(2) .0870(10) .022(3) .0050(10) .020(2)
Cl51 .194(5) .190(5) .098(3) -.116(4) .013(4) -.041(3)
Cl52 .138(2) .276(4) .149(2) .095(2) -.003(2) -.076(2)
Cl53 .111(4) .350(10) .112(4) .080(5) -.009(3) .057(5)
Cl54 .187(5) .116(3) .163(5) .070(3) -.007(4) -.037(3)
S13 .0437(6) .0333(5) .0602(7) -.0036(4) -.0035(5) .0059(5)
S14 .0489(6) .0333(5) .0593(7) .0048(5) -.0072(5) -.0067(5)
S37 .0510(6) .0328(5) .0571(6) .0033(5) -.0080(5) .0019(5)
S38 .0555(6) .0330(5) .0456(6) -.0087(5) -.0047(5) -.0014(5)
P2 .0358(4) .0361(4) .0375(4) -.0021(6) -.0028(3) .0008(6)
P27 .0347(4) .0340(4) .0367(4) -.0024(6) -.0028(3) -.0004(7)
F19 .050(2) .163(4) .135(3) .018(2) -.013(2) -.001(3)
F20 .079(2) .074(2) .224(5) -.032(2) .048(3) .009(3)
F21 .077(2) .088(2) .121(2) -.013(2) .040(2) -.038(2)
F22 .048(2) .175(4) .164(4) .011(2) -.019(2) -.026(3)
F23 .094(2) .153(3) .196(4) .045(2) .080(2) .089(3)
F24 .086(2) .089(2) .174(4) .023(2) .026(2) -.043(2)
F43 .098(3) .093(2) .155(3) .036(2) -.042(2) .024(2)
F44 .091(2) .098(2) .126(3) -.029(2) -.053(2) .025(2)
F45 .118(3) .140(3) .083(2) -.011(3) -.044(2) .017(2)
F46 .086(2) .091(2) .135(3) .023(2) -.060(2) -.023(2)
F47 .105(2) .148(3) .050(2) -.034(2) -.023(2) .001(2)
F48 .095(2) .095(2) .129(3) -.052(2) -.041(2) -.001(2)
O15 .065(2) .034(2) .088(2) .0030(10) -.002(2) -.005(2)
O16 .077(2) .058(2) .061(2) -.007(2) -.015(2) .021(2)
O17 .086(2) .040(2) .071(2) .011(2) .011(2) .006(2)
O18 .075(2) .053(2) .084(2) .013(2) -.028(2) -.028(2)
O39 .068(2) .045(2) .062(2) .009(2) .000(2) -.011(2)
O40 .062(2) .0360(10) .078(2) -.0030(10) -.008(2) .012(2)
O41 .061(2) .050(2) .058(2) -.012(2) .008(2) .007(2)
O42 .079(2) .038(2) .068(2) .003(2) .002(2) -.008(2)
N1 .065(2) .034(2) .041(2) -.009(2) -.017(2) .007(2)
N3 .036(2) .032(2) .039(2) .0080(10) -.0030(10) .0010(10)
N10 .0370(10) .0330(10) .0340(10) .000(2) .0000(10) .002(2)
N26 .045(2) .037(2) .036(2) .0020(10) .002(2) .0070(10)
N28 .048(2) .0280(10) .043(2) -.0040(10) .004(2) -.0040(10)
C4 .045(2) .040(2) .048(2) -.008(2) -.008(2) .000(2)
C5 .048(2) .032(2) .037(2) .000(2) -.002(2) -.001(2)
C6 .093(3) .039(2) .056(3) -.003(2) -.028(2) -.008(2)
C7 .158(6) .051(3) .043(3) -.015(3) -.025(3) -.009(2)
C8 .135(5) .060(3) .049(3) -.019(3) -.028(3) .002(3)
C9 .112(4) .049(2) .043(2) -.017(3) -.018(2) .010(2)
C11 .044(3) .074(3) .103(4) -.020(3) .009(3) -.011(3)
C12 .061(3) .045(2) .072(3) .006(2) .005(3) -.002(2)
C25 .043(2) .066(2) .039(2) .000(3) .0020(10) -.009(3)
C29 .051(2) .043(2) .037(2) -.009(2) .001(2) -.003(2)
C30 .039(2) .038(2) .042(2) -.002(2) .001(2) .003(2)
C31 .072(3) .045(2) .053(2) .003(2) .016(2) .012(2)
C32 .074(3) .069(3) .066(3) -.010(3) .035(2) .003(3)
C33 .102(4) .068(3) .068(3) -.007(3) .048(3) .003(3)
C34 .081(3) .052(3) .070(3) -.007(2) .031(3) -.022(2)
C35 .062(3) .066(3) .073(3) -.005(3) -.005(3) .022(3)
C36 .082(3) .058(3) .085(3) -.025(3) -.049(3) .008(3)
C49 .208(8) .46(2) .149(6) .200(10) -.058(6) -.156(9)

loop_
_atom_type_symbol
_atom_type_scat_dispersion_real
_atom_type_scat_dispersion_imag
_atom_type_scat_source
C .002 .002
;International Tables for Crystallography
(1992, Vol. C, Tables 4.2.6.8 and 6.1.1.1)
;
P .090 .095
;International Tables for Crystallography
(1992, Vol. C, Tables 4.2.6.8 and 6.1.1.1)
;
N .004 .003
;International Tables for Crystallography
(1992, Vol. C, Tables 4.2.6.8 and 6.1.1.1)
;
O .008 .006
;International Tables for Crystallography
(1992, Vol. C, Tables 4.2.6.8 and 6.1.1.1)
;
F .014 .010
;International Tables for Crystallography
(1992, Vol. C, Tables 4.2.6.8 and 6.1.1.1)
;
S .110 .124
;International Tables for Crystallography
(1992, Vol. C, Tables 4.2.6.8 and 6.1.1.1)
;
H .000 .000
;International Tables for Crystallography
(1992, Vol. C, Table 6.1.1.2)
;
Cl .132 .159
;International Tables for Crystallography
(1992, Vol. C, Tables 4.2.6.8 and 6.1.1.1)
;

loop_
_geom_angle_atom_site_label_1
_geom_angle_atom_site_label_2
_geom_angle_atom_site_label_3
_geom_angle
_geom_angle_publ_flag
N1 P2 N3 87.30(10) yes
N1 P2 N10 105.9(2) yes
N3 P2 N10 103.3(2) yes
N10 P27 N26 106.9(2) yes
N10 P27 N28 103.6(2) yes
N26 P27 N28 86.40(10) yes
P2 N10 P27 124.00(10) yes
O15 S13 O16 122.6(2) no
O15 S13 N1 111.9(2) no
O15 S13 C11 106.7(2) no
O16 S13 N1 106.8(2) no
O16 S13 C11 103.2(3) no
N1 S13 C11 103.6(2) no
O17 S14 O18 122.0(2) no
O17 S14 N3 111.8(2) no
O17 S14 C12 104.4(2) no
O18 S14 N3 107.5(2) no
O18 S14 C12 104.9(2) no
N3 S14 C12 104.8(2) no
O39 S37 O40 122.6(2) no
O39 S37 N26 107.6(2) no
O39 S37 C35 103.5(2) no
O40 S37 N26 111.5(2) no
O40 S37 C35 105.4(2) no
N26 S37 C35 104.4(2) no
O41 S38 O42 122.8(2) no
O41 S38 N28 106.7(2) no
O41 S38 C36 104.3(2) no
O42 S38 N28 112.3(2) no
O42 S38 C36 103.9(2) no
N28 S38 C36 105.2(2) no
S13 N1 P2 118.9(2) no
S13 N1 C5 126.5(3) no
P2 N1 C5 114.6(2) no
S14 N3 P2 115.1(2) no
S14 N3 C4 121.4(3) no
P2 N3 C4 115.9(2) no
P2 N3 H1 112.7 no
P2 N10 C25 123.5(2) no
P27 N10 C25 112.5(2) no
S37 N26 P27 116.3(2) no
S37 N26 C30 128.6(3) no
S37 N26 H15 130.7 no
P27 N26 C30 115.1(2) no
S38 N28 P27 115.4(2) no
S38 N28 C29 122.9(3) no
P27 N28 C29 116.2(2) no
N3 C4 C5 105.9(3) no
N3 C4 C9 116.1(3) no
N3 C4 H1 108.8 no
C5 C4 C9 108.3(4) no
C5 C4 H1 108.8 no
C9 C4 H1 108.8 no
N1 C5 C4 101.7(3) no
N1 C5 C6 120.3(3) no
N1 C5 H2 108.1 no
C4 C5 C6 110.1(4) no
C4 C5 H2 108.1 no
C6 C5 H2 108.1 no
C5 C6 C7 108.6(4) no
C5 C6 H3 109.7 no
C5 C6 H4 109.7 no
C7 C6 H3 109.7 no
C7 C6 H4 109.7 no
H2 C6 H3 96.4 no
H2 C6 H4 136.5 no
H3 C6 H4 109.5 no
C6 C7 C8 114.6(5) no
C6 C7 H5 108.2 no
C6 C7 H6 108.2 no
C6 C7 H8 140.2 no
C8 C7 H5 108.2 no
C8 C7 H6 108.2 no
H5 C7 H6 109.5 no
C7 C8 C9 116.7(5) no
C7 C8 H7 107.6 no
C7 C8 H8 107.6 no
C9 C8 H7 107.6 no
C9 C8 H8 107.6 no
H7 C8 H8 109.5 no
C4 C9 C8 107.6(4) no
C4 C9 H9 109.9 no
C4 C9 H10 109.9 no
C8 C9 H9 109.9 no
C8 C9 H10 109.9 no
H9 C9 H10 109.5 no
S13 C11 F19 110.8(4) no
S13 C11 F20 108.5(4) no
S13 C11 F21 111.6(4) no
F19 C11 F20 105.8(5) no
F19 C11 F21 107.4(5) no
F20 C11 F21 112.7(5) no
S14 C12 F22 111.1(4) no
S14 C12 F23 111.7(4) no
S14 C12 F24 109.1(4) no
F22 C12 F23 107.8(5) no
F22 C12 F24 107.8(5) no
F23 C12 F24 109.3(5) no
N10 C25 H11 109.5 no
N10 C25 H12 109.5 no
N10 C25 H13 109.5 no
H11 C25 H12 109.5 no
H11 C25 H13 109.5 no
H12 C25 H13 109.5 no
N28 C29 C30 104.0(3) no
N28 C29 C34 117.7(4) no
N28 C29 H14 108.5 no
C30 C29 C34 109.2(4) no
C30 C29 H14 108.5 no
C34 C29 H14 108.5 no
N26 C30 C29 103.8(3) no
N26 C30 C31 120.3(3) no
N26 C30 H15 107.3 no
C29 C30 C31 110.3(3) no
C29 C30 H15 107.3 no
C31 C30 H15 107.3 no
C30 C31 C32 106.2(4) no
C30 C31 H16 110.3 no
C30 C31 H17 110.3 no
C32 C31 H16 110.3 no
C32 C31 H17 110.3 no
H16 C31 H17 109.5 no
C31 C32 C33 114.9(5) no
C31 C32 H18 108.1 no
C31 C32 H19 108.1 no
C33 C32 H18 108.1 no
C33 C32 H19 108.1 no
H18 C32 H19 109.5 no
C32 C33 C34 110.3(4) no
C32 C33 H20 109.3 no
C32 C33 H21 109.3 no
C34 C33 H20 109.3 no
C34 C33 H21 109.3 no
H20 C33 H21 109.5 no
C29 C34 C33 108.9(4) no
C29 C34 H22 109.6 no
C29 C34 H23 109.6 no
C33 C34 H22 109.6 no
C33 C34 H23 109.6 no
H22 C34 H23 109.5 no
S37 C35 F43 109.9(4) no
S37 C35 F44 114.1(4) no
S37 C35 F45 110.7(4) no
F43 C35 F44 109.2(5) no
F43 C35 F45 106.6(5) no
F44 C35 F45 106.1(5) no
S38 C36 F46 110.5(4) no
S38 C36 F47 109.8(4) no
S38 C36 F48 110.4(4) no
F46 C36 F47 109.8(5) no
F46 C36 F48 108.3(5) no
F47 C36 F48 107.9(5) no
Cl50 C49 Cl51 105.0(10) no
Cl50 C49 Cl52 117.5(6) no
Cl50 C49 Cl53 121.5(6) no
Cl50 C49 Cl54 104.6(6) no
Cl51 C49 Cl52 98.1(8) no
Cl51 C49 Cl53 78.0(7) no
Cl51 C49 Cl54 105.9(6) no
Cl52 C49 Cl53 119.8(7) no
Cl52 C49 Cl54 124.0(10) no
Cl53 C49 Cl54 29.4(5) no

loop_
_geom_bond_atom_site_label_1
_geom_bond_atom_site_label_2
_geom_bond_site_symmetry_1
_geom_bond_site_symmetry_2
_geom_bond_distance
_geom_bond_publ_flag
P2 N1 . . 1.749(4) yes
P2 N3 . . 1.758(3) yes
P2 N10 . . 1.681(2) yes
P27 N10 . . 1.699(2) yes
P27 N26 . . 1.749(3) yes
P27 N28 . . 1.763(3) yes
S13 O15 . . 1.423(3) no
S13 O16 . . 1.416(3) no
S13 N1 . . 1.588(3) no
S13 C11 . . 1.857(5) no
Cl50 C49 . . 1.762(9) no
Cl51 C49 . . 1.67(2) no
Cl52 C49 . . 1.640(10) no
Cl53 C49 . . 1.510(10) no
Cl54 C49 . . 1.57(2) no
S14 O17 . . 1.399(4) no
S14 O18 . . 1.399(4) no
S14 N3 . . 1.632(3) no
S14 C12 . . 1.837(5) no
S37 O39 . . 1.411(3) no
S37 O40 . . 1.420(3) no
S37 N26 . . 1.613(4) no
S37 C35 . . 1.796(6) no
S38 O41 . . 1.418(3) no
S38 O42 . . 1.399(3) no
S38 N28 . . 1.601(3) no
S38 C36 . . 1.856(5) no
F19 C11 . . 1.309(7) no
F20 C11 . . 1.298(6) no
F21 C11 . . 1.278(6) no
F22 C12 . . 1.293(6) no
F23 C12 . . 1.247(6) no
F24 C12 . . 1.301(6) no
F43 C35 . . 1.324(6) no
F44 C35 . . 1.267(6) no
F45 C35 . . 1.329(6) no
F46 C36 . . 1.313(6) no
F47 C36 . . 1.310(7) no
F48 C36 . . 1.288(6) no
N1 C5 . . 1.528(5) no
N3 C4 . . 1.480(5) no
N10 C25 . . 1.485(4) no
N26 C30 . . 1.475(5) no
N28 C29 . . 1.495(5) no
C4 C5 . . 1.517(5) no
C4 C9 . . 1.544(6) no
C4 H1 . . .95 no
C5 C6 . . 1.484(6) no
C5 H2 . . .95 no
C6 C7 . . 1.518(7) no
C6 H3 . . .95 no
C6 H4 . . .95 no
C7 C8 . . 1.495(6) no
C7 H5 . . .95 no
C7 H6 . . .95 no
C8 C9 . . 1.518(7) no
C8 H7 . . .95 no
C8 H8 . . .95 no
C9 H9 . . .95 no
C9 H10 . . .95 no
C25 H11 . . .95 no
C25 H12 . . .95 no
C25 H13 . . .95 no
C29 C30 . . 1.511(5) no
C29 C34 . . 1.514(7) no
C29 H14 . . .95 no
C30 C31 . . 1.518(6) no
C30 H15 . . .95 no
C31 C32 . . 1.512(7) no
C31 H16 . . .95 no
C31 H17 . . .95 no
C32 C33 . . 1.523(7) no
C32 H18 . . .95 no
C32 H19 . . .95 no
C33 C34 . . 1.548(7) no
C33 H20 . . .95 no
C33 H21 . . .95 no
C34 H22 . . .95 no
C34 H23 . . .95 no

loop_
_geom_contact_atom_site_label_1
_geom_contact_atom_site_label_2
_geom_contact_distance
_geom_contact_site_symmetry_2
_geom_contact_publ_flag
F20 O39 2.931(5) 1_655 no
